data_1511612
loop_
_publ_author_name
'Ilyukhin, A.B.'
'Dzhurinskii, B.F.'

_publ_section_title
;
 Crystal structures of Ln14(GeO4)2(BO3)6O8 (Ln=Nd,Sm) and
 Tb(3+)54Tb(4+)(GeO4)12O59
;
_journal_name_full 'Zhurnal Neorganicheskoi Khimii'
_journal_page_first 556
_journal_page_last 563
_journal_volume 39
_journal_year 1994
_chemical_formula_sum 'B6 Ge2 O34 Sm14'
_chemical_name_systematic 'Sm14 (Ge O4)2 (B O3)6 O8'
_space_group_IT_number 144
_symmetry_space_group_name_Hall 'P 31'
_symmetry_space_group_name_H-M 'P 31'
_cell_angle_alpha 90
_cell_angle_beta 90
_cell_angle_gamma 120
_cell_formula_units_Z 3
_cell_length_a 9.818
_cell_length_b 9.818
_cell_length_c 25.828
_cell_volume 2156.093
_citation_journal_id_ASTM ZNOKAQ
_cod_data_source_file boron4-x_263.cif
_cod_data_source_block B6Ge2O34Sm14
_cod_database_code 1511612

loop_
_symmetry_equiv_pos_as_xyz
x,y,z
-y,x-y,z+1/3
-x+y,-x,z+2/3

loop_
_atom_site_label
_atom_site_type_symbol
_atom_site_fract_x
_atom_site_fract_y
_atom_site_fract_z
_atom_site_occupancy
_atom_site_U_iso_or_equiv
Sm9 Sm+3 -0.2854 0.4795 0.0973 1 0.0
O26 O-2 -0.153 0.74 0.184 0.5 0.0
Sm6 Sm+3 0.3619 0.7359 0.228 1 0.0
O30 O-2 -0.178 0.11 0.3226 1 0.0
O10 O-2 0.348 0.53 0.2984 1 0.0
Sm5 Sm+3 0.1668 0.0133 0.2247 1 0.0
O25 O-2 -0.404 0.665 0.224 0.5 0.0
O23 O-2 -0.021 0.802 -0.0264 1 0.0
O11 O-2 0.399 0.582 0.39 1 0.0
Sm12 Sm+3 0.2795 0.1796 0.0778 1 0.0
O32 O-2 -0.496 0.432 0.057 1 0.0
O6 O-2 0.617 -0.034 0.2317 1 0.0
O8 O-2 0.936 0.041 0.2243 1 0.0
Sm11 Sm+3 -0.0074 0.3404 0.0897 1 0.0
O24 O-2 -0.323 0.689 0.135 1 0.0
Sm2 Sm+3 0.0636 0.3275 0.297 1 0.0
O3 O-2 0.32 -0.094 0.2927 1 0.0
Sm4 Sm+3 0.5918 0.1151 0.3003 1 0.0
O34 O-2 0.394 0.788 0.1366 1 0.0
O4 O-2 0.081 -0.413 0.2976 1 0.0
O21 O-2 -0.071 0.751 0.063 1 0.0
O13 O-2 0.639 0.407 0.1877 1 0.0
Sm7 Sm+3 -0.0866 0.5436 0.2227 1 0.0
Ge2 Ge+4 0.8019 0.1008 0.2069 1 0.0
O5 O-2 0.794 0.105 0.139 1 0.0
Sm13 Sm+3 0.5438 0.015 0.0909 1 0.0
B4 B+3 -0.221 0.286 0.006 1 0.0
Sm15 Sm+3 0.4329 0.609 0.0992 0.42 0.0
B6 B+3 -0.332 0.675 0.187 1 0.0
O7 O-2 0.851 0.281 0.2346 1 0.0
O27 O-2 0.498 0.608 0.196 0.5 0.0
O19 O-2 -0.064 0.338 -0.0017 1 0.0
Sm3 Sm+3 -0.117 0.9293 0.1071 1 0.0
O22 O-2 -0.205 0.55 0.0028 1 0.0
O33 O-2 0.023 0.132 0.0554 1 0.0
Sm1 Sm+3 0.1488 0.7681 0.1144 1 0.0
B1 B+3 0.426 0.633 0.338 1 0.0
O15 O-2 0.168 0.467 0.2063 1 0.0
O31 O-2 0.315 0.959 0.0538 1 0.0
O14 O-2 0.457 0.166 0.2251 1 0.0
Sm10 Sm+3 0.4848 0.4151 0.2621 1 0.0
O9 O-2 0.522 0.788 0.3266 1 0.0
Sm14 Sm+3 0.4243 0.6079 0.0793 0.58 0.0
B2 B+3 0.528 0.249 0.184 1 0.0
O36 O-2 0.118 0.979 0.139 1 0.0
O28 O-2 -0.254 0.683 0.226 0.5 0.0
O18 O-2 -0.281 0.257 0.055 1 0.0
O16 O-2 0.225 0.379 0.1268 1 0.0
Ge1 Ge+4 0.1362 -0.2263 0.3168 1 0.0
O20 O-2 -0.313 0.269 -0.0374 1 0.0
O17 O-2 0.273 0.289 0.208 1 0.0
O29 O-2 0.154 0.769 0.204 1 0.0
O1 O-2 0.14 -0.221 0.384 1 0.0
Sm8 Sm+3 0.789 0.8637 0.2983 1 0.0
B5 B+3 -0.099 0.707 0.012 1 0.0
O12 O-2 0.501 0.195 0.132 1 0.0
B3 B+3 0.221 0.382 0.182 1 0.0
O35 O-2 -0.063 0.517 0.135 1 0.0
O2 O-2 0.002 -0.184 0.2902 1 0.0
